data_7239111
loop_
_publ_author_name
'Wu, Tong'
'Lin, Yue-Jian'
'Jin, Guo-Xin'

_publ_section_title
;
 Size recognition and optical unloading of polyaromatic compounds based on
 a coordination box containing face-to-face olefin bonds
;
_journal_issue 29
_journal_name_full 'RSC Advances'
_journal_page_first 11476
_journal_paper_doi 10.1039/c3ra42075b
_journal_volume 3
_journal_year 2013
_chemical_formula_sum 'C117 H126 F12 N12 O19 Rh4 S4'
_chemical_formula_weight 2772.18
_space_group_IT_number 14
_space_group_name_Hall '-P 2ybc'
_space_group_name_H-M_alt 'P 1 21/c 1'
_symmetry_cell_setting monoclinic
_symmetry_space_group_name_H-M 'P 1 21/c 1'
_atom_sites_solution_hydrogens geom
_atom_sites_solution_primary direct
_atom_sites_solution_secondary difmap
_audit_creation_method SHELXL-97
_cell_angle_alpha 90.00
_cell_angle_beta 91.5370(10)
_cell_angle_gamma 90.00
_cell_formula_units_Z 2
_cell_length_a 19.3744(15)
_cell_length_b 20.4476(16)
_cell_length_c 16.1066(12)
_cell_measurement_reflns_used 6570
_cell_measurement_temperature 173(2)
_cell_measurement_theta_max 24.40
_cell_measurement_theta_min 2.25
_cell_volume 6378.5(8)
_computing_cell_refinement 'Bruker SAINT'
_computing_data_collection 'Bruker APEX2'
_computing_data_reduction 'Bruker SAINT'
_computing_molecular_graphics 'Bruker SHELXTL'
_computing_publication_material 'Bruker SHELXTL'
_computing_structure_refinement 'SHELXL-97 (Sheldrick, 1997)'
_computing_structure_solution 'SHELXS-97 (Sheldrick, 1990)'
_diffrn_ambient_temperature 173(2)
_diffrn_measured_fraction_theta_full 0.994
_diffrn_measured_fraction_theta_max 0.994
_diffrn_measurement_device_type 'Bruker APEX-II CCD'
_diffrn_measurement_method '\f and \w scans'
_diffrn_radiation_monochromator graphite
_diffrn_radiation_source 'fine-focus sealed tube'
_diffrn_radiation_type MoK\a
_diffrn_radiation_wavelength 0.71073
_diffrn_reflns_av_R_equivalents 0.0606
_diffrn_reflns_av_sigmaI/netI 0.0754
_diffrn_reflns_limit_h_max 25
_diffrn_reflns_limit_h_min -25
_diffrn_reflns_limit_k_max 26
_diffrn_reflns_limit_k_min -26
_diffrn_reflns_limit_l_max 20
_diffrn_reflns_limit_l_min -12
_diffrn_reflns_number 46766
_diffrn_reflns_theta_full 27.56
_diffrn_reflns_theta_max 27.56
_diffrn_reflns_theta_min 1.05
_diffrn_standards_decay_% 5.14
_exptl_absorpt_coefficient_mu 0.658
_exptl_absorpt_correction_T_max 0.9252
_exptl_absorpt_correction_T_min 0.8797
_exptl_absorpt_correction_type multi-scan
_exptl_absorpt_process_details sadabs
_exptl_crystal_colour yellow
_exptl_crystal_density_diffrn 1.443
_exptl_crystal_density_method 'not measured'
_exptl_crystal_description block
_exptl_crystal_F_000 2832
_exptl_crystal_size_max 0.20
_exptl_crystal_size_mid 0.13
_exptl_crystal_size_min 0.12
_platon_squeeze_details
;
;
_refine_diff_density_max 1.559
_refine_diff_density_min -0.581
_refine_diff_density_rms 0.132
_refine_ls_extinction_method none
_refine_ls_goodness_of_fit_ref 0.948
_refine_ls_hydrogen_treatment mixed
_refine_ls_matrix_type full
_refine_ls_number_parameters 762
_refine_ls_number_reflns 14646
_refine_ls_number_restraints 58
_refine_ls_restrained_S_all 0.959
_refine_ls_R_factor_all 0.0935
_refine_ls_R_factor_gt 0.0569
_refine_ls_shift/su_max 0.001
_refine_ls_shift/su_mean 0.000
_refine_ls_structure_factor_coef Fsqd
_refine_ls_weighting_details 'calc w=1/[\s^2^(Fo^2^)+(0.1044P)^2^+0.0000P] where P=(Fo^2^+2Fc^2^)/3'
_refine_ls_weighting_scheme calc
_refine_ls_wR_factor_gt 0.1489
_refine_ls_wR_factor_ref 0.1668
_reflns_number_gt 9341
_reflns_number_total 14646
_reflns_threshold_expression >2sigma(I)
_cod_data_source_file c3ra42075b.txt
_cod_data_source_block 2
_cod_depositor_comments
;
The following automatic conversions were performed:

data item '_symmetry_cell_setting' value 'Monoclinic' was changed to
'monoclinic' in accordance with the
/home/saulius/struct/COD-crude-data/automatic-downloads/DataCite-retrospective/RSC/depositions/lib/dictionaries/cif_core.dic
dictionary named 'cif_core.dic' version 2.4.2 last updated on
2011-04-26.

Automatic conversion script
Id: cif_fix_values 6909 2019-04-08 15:41:33Z antanas 
;
_cod_original_sg_symbol_H-M P2(1)/c
_cod_database_code 7239111

loop_
_symmetry_equiv_pos_as_xyz
'x, y, z'
'-x, y+1/2, -z+1/2'
'-x, -y, -z'
'x, -y-1/2, z-1/2'

loop_
_atom_site_label
_atom_site_type_symbol
_atom_site_fract_x
_atom_site_fract_y
_atom_site_fract_z
_atom_site_U_iso_or_equiv
_atom_site_adp_type
_atom_site_occupancy
_atom_site_symmetry_multiplicity
_atom_site_calc_flag
_atom_site_refinement_flags
_atom_site_disorder_assembly
_atom_site_disorder_group
Rh1 Rh 0.163086(17) 0.352410(17) 0.05090(2) 0.02442(10) Uani 1 1 d . . .
Rh2 Rh 0.208595(17) 0.559720(18) 0.27233(2) 0.02758(11) Uani 1 1 d . . .
N1 N 0.21014(19) 0.37182(19) 0.1724(2) 0.0297(8) Uani 1 1 d . . .
N2 N 0.16752(18) 0.45824(18) 0.0496(2) 0.0269(8) Uani 1 1 d . . .
N3 N 0.18153(19) 0.54315(18) 0.1406(2) 0.0274(8) Uani 1 1 d . . .
N4 N 0.2294(2) 0.45732(19) 0.2617(2) 0.0303(9) Uani 1 1 d . . .
N5 N 0.26256(18) 0.34924(19) 0.0012(2) 0.0284(8) Uani 1 1 d . . .
N6 N 0.69010(19) 0.4191(2) -0.2372(2) 0.0313(9) Uani 1 1 d . . .
S1 S 0.06979(7) 0.69752(7) 0.52676(8) 0.0410(3) Uani 1 1 d . . .
S2 S 0.31690(12) 0.40575(11) 0.63485(12) 0.0788(6) Uani 1 1 d . . .
O1 O 0.14307(19) 0.6935(2) 0.5206(3) 0.0543(10) Uani 1 1 d D . .
O2 O 0.0310(2) 0.6794(3) 0.4542(3) 0.0803(16) Uani 1 1 d . . .
O3 O 0.0445(2) 0.75271(19) 0.5701(2) 0.0510(10) Uani 1 1 d . . .
O4 O 0.3267(5) 0.4432(3) 0.5648(4) 0.134(3) Uani 1 1 d . . .
O5 O 0.3659(5) 0.4131(6) 0.6976(4) 0.189(5) Uani 1 1 d . . .
O6 O 0.2917(4) 0.3430(4) 0.6187(6) 0.147(3) Uani 1 1 d . . .
F1 F 0.0690(4) 0.5745(2) 0.5690(4) 0.137(2) Uani 1 1 d . . .
F2 F 0.0881(3) 0.6398(3) 0.6714(3) 0.1014(16) Uani 1 1 d . . .
F3 F -0.0138(3) 0.6306(3) 0.6181(4) 0.122(2) Uani 1 1 d . . .
F4 F 0.2185(4) 0.4196(4) 0.7471(4) 0.159(3) Uani 1 1 d . . .
F5 F 0.2552(6) 0.5074(5) 0.6963(7) 0.238(5) Uani 1 1 d U . .
F6 F 0.1898(4) 0.4479(4) 0.6276(5) 0.169(3) Uani 1 1 d . . .
C1 C 0.2482(2) 0.3476(2) 0.2397(3) 0.0330(11) Uani 1 1 d . . .
C2 C 0.2758(3) 0.2876(3) 0.2558(3) 0.0381(12) Uani 1 1 d . . .
H2 H 0.2681 0.2521 0.2187 0.046 Uiso 1 1 calc R . .
C3 C 0.3160(3) 0.2796(3) 0.3289(3) 0.0484(14) Uani 1 1 d . . .
H3 H 0.3360 0.2382 0.3415 0.058 Uiso 1 1 calc R . .
C4 C 0.3269(3) 0.3321(3) 0.3833(3) 0.0485(14) Uani 1 1 d . . .
H4 H 0.3549 0.3257 0.4320 0.058 Uiso 1 1 calc R . .
C5 C 0.2990(3) 0.3918(3) 0.3689(3) 0.0379(12) Uani 1 1 d . . .
H5 H 0.3059 0.4266 0.4073 0.045 Uiso 1 1 calc R . .
C6 C 0.2600(2) 0.4007(2) 0.2962(3) 0.0293(10) Uani 1 1 d . . .
C7 C 0.2024(2) 0.4346(2) 0.1900(3) 0.0280(10) Uani 1 1 d . . .
C8 C 0.1799(2) 0.4797(2) 0.1268(3) 0.0267(9) Uani 1 1 d . . .
C9 C 0.1609(2) 0.5161(2) 0.0050(3) 0.0264(9) Uani 1 1 d . . .
C10 C 0.1501(2) 0.5264(3) -0.0797(3) 0.0321(10) Uani 1 1 d . . .
H10 H 0.1442 0.4907 -0.1170 0.039 Uiso 1 1 calc R . .
C11 C 0.1484(3) 0.5899(3) -0.1075(3) 0.0395(12) Uani 1 1 d . . .
H11 H 0.1413 0.5985 -0.1651 0.047 Uiso 1 1 calc R . .
C12 C 0.1570(3) 0.6422(3) -0.0517(3) 0.0399(12) Uani 1 1 d . . .
H12 H 0.1557 0.6856 -0.0727 0.048 Uiso 1 1 calc R . .
C13 C 0.1672(2) 0.6329(2) 0.0316(3) 0.0321(10) Uani 1 1 d . . .
H13 H 0.1724 0.6688 0.0687 0.039 Uiso 1 1 calc R . .
C14 C 0.1696(2) 0.5685(2) 0.0603(3) 0.0309(10) Uani 1 1 d . . .
C15 C 0.4665(2) 0.3532(3) -0.0934(3) 0.0390(12) Uani 1 1 d . . .
H15 H 0.5018 0.3319 -0.0615 0.047 Uiso 1 1 calc R . .
C16 C 0.4847(2) 0.3819(3) -0.1620(3) 0.0472(14) Uani 1 1 d . . .
H16 H 0.4487 0.3988 -0.1970 0.057 Uiso 1 1 calc R . .
C17 C 0.2783(2) 0.3868(2) -0.0645(3) 0.0300(10) Uani 1 1 d . . .
H17 H 0.2430 0.4129 -0.0896 0.036 Uiso 1 1 calc R . .
C18 C 0.3427(2) 0.3890(2) -0.0963(3) 0.0333(11) Uani 1 1 d . . .
H18 H 0.3513 0.4165 -0.1424 0.040 Uiso 1 1 calc R . .
C19 C 0.3964(2) 0.3509(2) -0.0615(3) 0.0320(10) Uani 1 1 d . . .
C20 C 0.3796(2) 0.3114(3) 0.0044(3) 0.0376(11) Uani 1 1 d . . .
H20 H 0.4138 0.2843 0.0299 0.045 Uiso 1 1 calc R . .
C21 C 0.3130(2) 0.3111(2) 0.0338(3) 0.0356(11) Uani 1 1 d . . .
H21 H 0.3026 0.2829 0.0786 0.043 Uiso 1 1 calc R . .
C22 C 0.6779(2) 0.3749(3) -0.1776(3) 0.0356(11) Uani 1 1 d . . .
H22 H 0.7161 0.3534 -0.1514 0.043 Uiso 1 1 calc R . .
C23 C 0.6125(3) 0.3597(3) -0.1530(3) 0.0417(12) Uani 1 1 d . . .
H23 H 0.6062 0.3279 -0.1108 0.050 Uiso 1 1 calc R . .
C24 C 0.5554(2) 0.3905(3) -0.1896(3) 0.0417(13) Uani 1 1 d . . .
C25 C 0.5680(3) 0.4327(3) -0.2542(4) 0.0477(14) Uani 1 1 d . . .
H25 H 0.5305 0.4524 -0.2841 0.057 Uiso 1 1 calc R . .
C26 C 0.6347(3) 0.4462(3) -0.2753(3) 0.0443(13) Uani 1 1 d . . .
H26 H 0.6419 0.4762 -0.3192 0.053 Uiso 1 1 calc R . .
C27 C 0.0977(2) 0.3146(3) -0.0460(3) 0.0332(11) Uani 1 1 d . . .
C28 C 0.1269(2) 0.2602(2) -0.0009(3) 0.0349(11) Uani 1 1 d . . .
C29 C 0.1056(2) 0.2665(3) 0.0826(3) 0.0363(11) Uani 1 1 d . . .
C30 C 0.0631(2) 0.3236(3) 0.0886(3) 0.0341(11) Uani 1 1 d . . .
C31 C 0.0563(2) 0.3517(2) 0.0082(3) 0.0316(10) Uani 1 1 d . . .
C32 C 0.1029(3) 0.3243(3) -0.1374(3) 0.0496(15) Uani 1 1 d . . .
H32A H 0.0668 0.2988 -0.1664 0.074 Uiso 1 1 calc R . .
H32B H 0.1483 0.3096 -0.1552 0.074 Uiso 1 1 calc R . .
H32C H 0.0970 0.3708 -0.1507 0.074 Uiso 1 1 calc R . .
C33 C 0.1676(3) 0.2073(3) -0.0372(5) 0.0663(19) Uani 1 1 d . . .
H33A H 0.1973 0.1874 0.0061 0.099 Uiso 1 1 calc R . .
H33B H 0.1963 0.2252 -0.0810 0.099 Uiso 1 1 calc R . .
H33C H 0.1365 0.1740 -0.0609 0.099 Uiso 1 1 calc R . .
C34 C 0.1212(3) 0.2201(3) 0.1510(4) 0.066(2) Uani 1 1 d . . .
H34A H 0.0850 0.1867 0.1526 0.098 Uiso 1 1 calc R . .
H34B H 0.1233 0.2438 0.2039 0.098 Uiso 1 1 calc R . .
H34C H 0.1659 0.1991 0.1419 0.098 Uiso 1 1 calc R . .
C35 C 0.0274(3) 0.3451(4) 0.1651(4) 0.0596(17) Uani 1 1 d . . .
H35A H 0.0107 0.3900 0.1576 0.089 Uiso 1 1 calc R . .
H35B H 0.0598 0.3433 0.2128 0.089 Uiso 1 1 calc R . .
H35C H -0.0118 0.3161 0.1749 0.089 Uiso 1 1 calc R . .
C36 C 0.0145(3) 0.4097(3) -0.0148(4) 0.0493(14) Uani 1 1 d . . .
H36A H 0.0379 0.4346 -0.0578 0.074 Uiso 1 1 calc R . .
H36B H 0.0088 0.4373 0.0342 0.074 Uiso 1 1 calc R . .
H36C H -0.0309 0.3956 -0.0362 0.074 Uiso 1 1 calc R . .
C37 C 0.1093(3) 0.5750(3) 0.3225(4) 0.0500(15) Uani 1 1 d . . .
C38 C 0.1491(3) 0.5455(3) 0.3818(4) 0.0475(14) Uani 1 1 d . . .
C39 C 0.2067(3) 0.5860(3) 0.4002(3) 0.0386(12) Uani 1 1 d . . .
C40 C 0.2011(3) 0.6435(2) 0.3524(3) 0.0407(12) Uani 1 1 d . . .
C41 C 0.1386(3) 0.6370(3) 0.3001(3) 0.0517(16) Uani 1 1 d . . .
C42 C 0.0404(4) 0.5467(5) 0.2865(6) 0.104(3) Uani 1 1 d . . .
H42A H 0.0503 0.5143 0.2435 0.156 Uiso 1 1 calc R . .
H42B H 0.0125 0.5821 0.2621 0.156 Uiso 1 1 calc R . .
H42C H 0.0150 0.5257 0.3310 0.156 Uiso 1 1 calc R . .
C43 C 0.1354(4) 0.4811(4) 0.4234(4) 0.074(2) Uani 1 1 d . . .
H43A H 0.1019 0.4875 0.4672 0.112 Uiso 1 1 calc R . .
H43B H 0.1786 0.4640 0.4478 0.112 Uiso 1 1 calc R . .
H43C H 0.1168 0.4500 0.3823 0.112 Uiso 1 1 calc R . .
C44 C 0.2609(4) 0.5756(4) 0.4657(4) 0.0650(19) Uani 1 1 d . . .
H44A H 0.3052 0.5917 0.4462 0.098 Uiso 1 1 calc R . .
H44B H 0.2646 0.5288 0.4782 0.098 Uiso 1 1 calc R . .
H44C H 0.2485 0.5994 0.5160 0.098 Uiso 1 1 calc R . .
C45 C 0.2489(4) 0.6999(3) 0.3542(5) 0.077(2) Uani 1 1 d . . .
H45A H 0.2325 0.7327 0.3935 0.116 Uiso 1 1 calc R . .
H45B H 0.2506 0.7192 0.2987 0.116 Uiso 1 1 calc R . .
H45C H 0.2951 0.6851 0.3717 0.116 Uiso 1 1 calc R . .
C46 C 0.1084(4) 0.6860(4) 0.2430(5) 0.083(2) Uani 1 1 d . . .
H46A H 0.0936 0.6646 0.1911 0.124 Uiso 1 1 calc R . .
H46B H 0.1430 0.7194 0.2312 0.124 Uiso 1 1 calc R . .
H46C H 0.0685 0.7065 0.2686 0.124 Uiso 1 1 calc R . .
C47 C 0.0511(4) 0.6320(3) 0.6003(6) 0.079(2) Uani 1 1 d . . .
C48 C 0.2450(7) 0.4452(5) 0.6789(6) 0.103(3) Uani 1 1 d . . .
C49 C 0.4652(8) 0.4159(7) 0.1422(10) 0.150(5) Uani 1 1 d U . .
C50 C 0.4008(8) 0.4257(7) 0.1503(10) 0.136(5) Uani 1 1 d . A .
H50 H 0.3748 0.4052 0.1922 0.164 Uiso 1 1 calc R . .
C51 C 0.3727(8) 0.4676(7) 0.0946(9) 0.138(5) Uani 1 1 d U . .
H51 H 0.3245 0.4755 0.0985 0.165 Uiso 1 1 calc R A .
C52 C 0.4066(5) 0.5007(7) 0.0317(9) 0.118(4) Uani 1 1 d U A .
C53 C 0.4809(7) 0.4842(6) 0.0291(8) 0.129(4) Uani 1 1 d U . .
C54 C 0.5117(6) 0.4387(5) 0.0904(7) 0.107(4) Uani 1 1 d . . .
C55 C 0.3770(8) 0.5491(7) -0.0315(10) 0.142(5) Uani 1 1 d . . .
H55 H 0.3290 0.5583 -0.0294 0.170 Uiso 1 1 calc R A .
C56 C 0.4125(9) 0.5799(8) -0.0895(11) 0.189(7) Uani 1 1 d U . .
H56 H 0.3921 0.6106 -0.1269 0.227 Uiso 1 1 calc R . .
C57 C 0.5021(15) 0.3576(14) 0.2101(18) 0.169(11) Uani 0.25 1 d PDU A 1
H57 H 0.4809 0.3160 0.2152 0.202 Uiso 0.25 1 calc PR A 1
O7 O 0.5565(13) 0.3702(15) 0.2522(18) 0.116(9) Uani 0.25 1 d PDU A 1
C57' C 0.5021(15) 0.3576(14) 0.2101(18) 0.169(11) Uani 0.25 1 d PD A 2
H57' H 0.5148 0.3630 0.2671 0.202 Uiso 0.25 1 calc PR A 2
O7' O 0.5078(11) 0.3083(9) 0.1671(14) 0.078(6) Uani 0.25 1 d PDU A 2
C58 C 0.2810(7) 0.6790(7) 0.6712(9) 0.166(6) Uani 1 1 d . . .
H58A H 0.3244 0.6935 0.6979 0.249 Uiso 1 1 calc R . .
H58B H 0.2907 0.6456 0.6295 0.249 Uiso 1 1 calc R . .
H58C H 0.2508 0.6606 0.7131 0.249 Uiso 1 1 calc R . .
O8 O 0.2483(4) 0.7321(3) 0.6327(5) 0.125(3) Uani 1 1 d D . .
H8 H 0.208(3) 0.718(6) 0.618(6) 0.188 Uiso 1 1 d D . .

loop_
_atom_site_aniso_label
_atom_site_aniso_U_11
_atom_site_aniso_U_22
_atom_site_aniso_U_33
_atom_site_aniso_U_23
_atom_site_aniso_U_13
_atom_site_aniso_U_12
Rh1 0.02363(17) 0.03050(19) 0.01924(18) -0.00042(14) 0.00274(12) -0.00139(14)
Rh2 0.02347(18) 0.0379(2) 0.02153(19) -0.00563(15) 0.00339(13) 0.00024(15)
N1 0.032(2) 0.034(2) 0.023(2) 0.0018(16) -0.0034(16) -0.0014(17)
N2 0.0277(19) 0.032(2) 0.0205(19) -0.0002(15) -0.0015(15) 0.0007(16)
N3 0.0294(19) 0.033(2) 0.0201(19) -0.0001(15) -0.0008(15) 0.0001(16)
N4 0.033(2) 0.037(2) 0.021(2) 0.0008(16) 0.0004(15) 0.0029(17)
N5 0.0235(18) 0.034(2) 0.027(2) 0.0008(17) 0.0016(15) -0.0011(16)
N6 0.0246(19) 0.044(2) 0.026(2) -0.0009(17) 0.0004(15) 0.0002(17)
S1 0.0379(7) 0.0469(8) 0.0380(7) -0.0070(6) 0.0004(5) 0.0057(6)
S2 0.1044(16) 0.0806(14) 0.0501(11) 0.0199(10) -0.0249(10) -0.0217(12)
O1 0.041(2) 0.072(3) 0.050(2) -0.001(2) 0.0137(18) 0.003(2)
O2 0.066(3) 0.122(4) 0.052(3) -0.032(3) -0.017(2) 0.023(3)
O3 0.053(2) 0.048(2) 0.052(2) -0.0113(19) -0.0004(18) 0.0158(19)
O4 0.223(9) 0.122(6) 0.056(4) 0.025(4) 0.000(4) 0.048(5)
O5 0.178(8) 0.329(14) 0.056(4) -0.002(6) -0.044(5) 0.031(9)
O6 0.132(6) 0.087(5) 0.223(10) -0.010(5) 0.013(6) -0.021(4)
F1 0.228(7) 0.046(3) 0.140(5) -0.003(3) 0.069(5) -0.001(3)
F2 0.143(5) 0.105(4) 0.057(3) 0.029(3) 0.012(3) 0.005(3)
F3 0.100(4) 0.119(4) 0.152(5) -0.011(4) 0.059(4) -0.052(3)
F4 0.201(7) 0.202(7) 0.074(4) 0.047(4) 0.000(4) -0.056(6)
F5 0.296(11) 0.148(7) 0.274(10) -0.104(7) 0.112(8) -0.039(7)
F6 0.178(8) 0.194(8) 0.134(6) 0.042(5) -0.021(5) 0.054(6)
C1 0.032(2) 0.044(3) 0.024(2) 0.007(2) 0.0038(18) -0.002(2)
C2 0.043(3) 0.039(3) 0.033(3) 0.004(2) -0.002(2) 0.001(2)
C3 0.058(3) 0.050(3) 0.037(3) 0.012(3) -0.007(3) 0.016(3)
C4 0.056(3) 0.055(4) 0.034(3) 0.012(3) -0.008(3) -0.006(3)
C5 0.040(3) 0.048(3) 0.025(3) 0.002(2) -0.004(2) -0.002(2)
C6 0.032(2) 0.036(3) 0.020(2) 0.0041(19) 0.0041(18) 0.000(2)
C7 0.031(2) 0.034(3) 0.019(2) 0.0009(18) 0.0007(17) 0.0017(19)
C8 0.022(2) 0.034(3) 0.024(2) 0.0000(19) 0.0035(17) 0.0006(18)
C9 0.023(2) 0.033(2) 0.024(2) 0.0056(18) 0.0033(17) -0.0016(18)
C10 0.030(2) 0.045(3) 0.021(2) 0.003(2) 0.0000(18) -0.002(2)
C11 0.044(3) 0.047(3) 0.028(3) 0.009(2) 0.000(2) 0.004(2)
C12 0.047(3) 0.035(3) 0.038(3) 0.010(2) 0.005(2) -0.004(2)
C13 0.037(3) 0.031(3) 0.029(3) 0.0000(19) 0.005(2) 0.000(2)
C14 0.021(2) 0.044(3) 0.028(2) 0.000(2) 0.0026(18) 0.0011(19)
C15 0.025(2) 0.056(3) 0.036(3) -0.005(2) 0.003(2) -0.006(2)
C16 0.022(2) 0.080(4) 0.040(3) -0.004(3) 0.000(2) -0.012(3)
C17 0.025(2) 0.038(3) 0.027(2) 0.001(2) 0.0032(18) -0.0003(19)
C18 0.034(3) 0.038(3) 0.029(3) 0.000(2) 0.0051(19) -0.005(2)
C19 0.027(2) 0.043(3) 0.026(2) -0.007(2) 0.0024(18) -0.004(2)
C20 0.031(2) 0.045(3) 0.037(3) 0.001(2) -0.004(2) 0.003(2)
C21 0.033(2) 0.038(3) 0.037(3) 0.006(2) 0.001(2) 0.001(2)
C22 0.025(2) 0.042(3) 0.039(3) 0.001(2) 0.001(2) -0.001(2)
C23 0.035(3) 0.052(3) 0.038(3) 0.003(2) 0.004(2) -0.003(2)
C24 0.023(2) 0.066(4) 0.037(3) -0.009(3) 0.003(2) -0.005(2)
C25 0.033(3) 0.070(4) 0.040(3) 0.003(3) -0.001(2) -0.003(3)
C26 0.036(3) 0.068(4) 0.029(3) 0.004(3) 0.003(2) -0.004(3)
C27 0.023(2) 0.049(3) 0.027(2) -0.005(2) 0.0011(18) -0.010(2)
C28 0.031(2) 0.034(3) 0.040(3) -0.006(2) 0.006(2) -0.009(2)
C29 0.032(2) 0.039(3) 0.038(3) 0.010(2) 0.001(2) -0.010(2)
C30 0.027(2) 0.049(3) 0.027(3) -0.005(2) 0.0071(19) -0.011(2)
C31 0.020(2) 0.039(3) 0.036(3) -0.002(2) -0.0017(18) -0.0065(19)
C32 0.043(3) 0.076(4) 0.029(3) -0.004(3) 0.002(2) -0.017(3)
C33 0.058(4) 0.044(4) 0.097(6) -0.028(3) 0.006(4) 0.003(3)
C34 0.052(4) 0.075(5) 0.069(5) 0.040(4) -0.009(3) -0.013(3)
C35 0.043(3) 0.091(5) 0.045(4) -0.013(3) 0.017(3) -0.006(3)
C36 0.034(3) 0.045(3) 0.069(4) 0.007(3) -0.005(3) 0.005(2)
C37 0.033(3) 0.072(4) 0.046(3) -0.013(3) 0.020(2) 0.005(3)
C38 0.054(3) 0.050(3) 0.040(3) -0.012(3) 0.028(3) -0.009(3)
C39 0.049(3) 0.045(3) 0.022(2) -0.008(2) 0.010(2) 0.004(2)
C40 0.048(3) 0.034(3) 0.040(3) -0.008(2) 0.018(2) 0.002(2)
C41 0.056(3) 0.069(4) 0.031(3) -0.002(3) 0.008(2) 0.038(3)
C42 0.032(4) 0.172(10) 0.108(7) -0.039(6) 0.010(4) -0.006(5)
C43 0.102(6) 0.063(4) 0.061(5) -0.007(3) 0.046(4) -0.014(4)
C44 0.081(5) 0.078(5) 0.036(3) -0.012(3) -0.010(3) 0.026(4)
C45 0.083(5) 0.048(4) 0.102(6) -0.025(4) 0.034(4) -0.017(4)
C46 0.101(6) 0.086(6) 0.061(5) 0.009(4) 0.019(4) 0.051(5)
C47 0.076(5) 0.044(4) 0.120(8) -0.015(4) 0.042(5) -0.014(4)
C48 0.163(11) 0.081(6) 0.066(6) 0.002(5) -0.009(6) -0.023(6)
C49 0.115(9) 0.164(11) 0.173(11) -0.083(9) 0.050(9) -0.043(8)
C50 0.122(11) 0.135(12) 0.154(13) -0.056(10) 0.045(9) -0.034(9)
C51 0.155(10) 0.135(10) 0.125(10) -0.090(8) 0.043(9) -0.065(9)
C52 0.083(6) 0.129(9) 0.145(10) -0.101(8) 0.035(6) -0.042(6)
C53 0.138(8) 0.123(7) 0.128(8) -0.083(6) 0.041(6) -0.054(6)
C54 0.116(9) 0.096(7) 0.110(8) -0.061(6) 0.038(7) -0.046(6)
C55 0.150(12) 0.124(11) 0.154(13) -0.078(9) 0.060(10) -0.059(9)
C56 0.171(12) 0.195(13) 0.204(13) -0.107(11) 0.059(10) -0.087(10)
C57 0.203(19) 0.165(18) 0.137(16) -0.036(15) -0.024(15) -0.002(15)
O7 0.083(13) 0.147(17) 0.115(15) 0.013(14) -0.037(12) 0.004(13)
C57' 0.203(19) 0.165(18) 0.137(16) -0.036(15) -0.024(15) -0.002(15)
O7' 0.104(10) 0.048(8) 0.083(9) -0.010(7) 0.000(8) -0.002(7)
C58 0.172(12) 0.147(11) 0.175(13) -0.079(10) -0.059(10) 0.074(10)
O8 0.121(5) 0.074(4) 0.176(7) -0.023(4) -0.072(5) 0.000(4)

loop_
_atom_type_symbol
_atom_type_description
_atom_type_scat_dispersion_real
_atom_type_scat_dispersion_imag
_atom_type_scat_source
C C 0.0033 0.0016 'International Tables Vol C Tables 4.2.6.8 and 6.1.1.4'
H H 0.0000 0.0000 'International Tables Vol C Tables 4.2.6.8 and 6.1.1.4'
N N 0.0061 0.0033 'International Tables Vol C Tables 4.2.6.8 and 6.1.1.4'
O O 0.0106 0.0060 'International Tables Vol C Tables 4.2.6.8 and 6.1.1.4'
F F 0.0171 0.0103 'International Tables Vol C Tables 4.2.6.8 and 6.1.1.4'
S S 0.1246 0.1234 'International Tables Vol C Tables 4.2.6.8 and 6.1.1.4'
Rh Rh -1.1178 0.9187 'International Tables Vol C Tables 4.2.6.8 and 6.1.1.4'

loop_
_geom_angle_atom_site_label_1
_geom_angle_atom_site_label_2
_geom_angle_atom_site_label_3
_geom_angle
_geom_angle_site_symmetry_1
_geom_angle_site_symmetry_3
N5 Rh1 C30 161.46(18) . .
N5 Rh1 C27 104.05(16) . .
C30 Rh1 C27 65.17(18) . .
N5 Rh1 C29 123.39(18) . .
C30 Rh1 C29 39.1(2) . .
C27 Rh1 C29 64.84(19) . .
N5 Rh1 C31 139.06(17) . .
C30 Rh1 C31 38.65(18) . .
C27 Rh1 C31 38.62(18) . .
C29 Rh1 C31 64.68(18) . .
N5 Rh1 N2 89.44(14) . .
C30 Rh1 N2 108.43(18) . .
C27 Rh1 N2 112.26(17) . .
C29 Rh1 N2 147.13(17) . .
C31 Rh1 N2 92.37(16) . .
N5 Rh1 C28 96.72(16) . .
C30 Rh1 C28 65.25(19) . .
C27 Rh1 C28 39.03(19) . .
C29 Rh1 C28 38.43(19) . .
C31 Rh1 C28 64.87(18) . .
N2 Rh1 C28 151.26(16) . .
N5 Rh1 N1 88.97(14) . .
C30 Rh1 N1 99.02(16) . .
C27 Rh1 N1 162.45(17) . .
C29 Rh1 N1 98.24(17) . .
C31 Rh1 N1 131.49(17) . .
N2 Rh1 N1 79.06(14) . .
C28 Rh1 N1 128.91(17) . .
N6 Rh2 C37 158.7(2) 3_665 .
N6 Rh2 C39 104.38(18) 3_665 .
C37 Rh2 C39 63.7(2) . .
N6 Rh2 C41 120.4(2) 3_665 .
C37 Rh2 C41 39.4(2) . .
C39 Rh2 C41 65.4(2) . .
N6 Rh2 N4 90.02(16) 3_665 .
C37 Rh2 N4 110.4(2) . .
C39 Rh2 N4 109.43(18) . .
C41 Rh2 N4 149.6(2) . .
N6 Rh2 C38 140.6(2) 3_665 .
C37 Rh2 C38 36.9(2) . .
C39 Rh2 C38 38.6(2) . .
C41 Rh2 C38 64.7(2) . .
N4 Rh2 C38 92.26(19) . .
N6 Rh2 C40 94.38(18) 3_665 .
C37 Rh2 C40 65.1(2) . .
C39 Rh2 C40 38.4(2) . .
C41 Rh2 C40 39.8(2) . .
N4 Rh2 C40 147.46(18) . .
C38 Rh2 C40 64.5(2) . .
N6 Rh2 N3 88.42(14) 3_665 .
C37 Rh2 N3 101.21(19) . .
C39 Rh2 N3 164.26(18) . .
C41 Rh2 N3 100.35(18) . .
N4 Rh2 N3 79.17(14) . .
C38 Rh2 N3 130.60(19) . .
C40 Rh2 N3 133.09(18) . .
C7 N1 C1 103.9(4) . .
C7 N1 Rh1 108.8(3) . .
C1 N1 Rh1 147.2(3) . .
C8 N2 C9 102.4(4) . .
C8 N2 Rh1 109.0(3) . .
C9 N2 Rh1 148.5(3) . .
C8 N3 C14 101.9(4) . .
C8 N3 Rh2 108.6(3) . .
C14 N3 Rh2 149.3(3) . .
C7 N4 C6 101.9(4) . .
C7 N4 Rh2 109.8(3) . .
C6 N4 Rh2 148.3(3) . .
C21 N5 C17 117.3(4) . .
C21 N5 Rh1 122.1(3) . .
C17 N5 Rh1 120.6(3) . .
C26 N6 C22 116.7(4) . .
C26 N6 Rh2 122.3(3) . 3_665
C22 N6 Rh2 120.9(3) . 3_665
O3 S1 O2 115.4(3) . .
O3 S1 O1 115.9(3) . .
O2 S1 O1 115.6(3) . .
O3 S1 C47 100.7(3) . .
O2 S1 C47 103.4(4) . .
O1 S1 C47 102.6(3) . .
O5 S2 O4 115.6(6) . .
O5 S2 O6 117.9(6) . .
O4 S2 O6 114.4(5) . .
O5 S2 C48 101.0(6) . .
O4 S2 C48 101.6(5) . .
O6 S2 C48 102.5(5) . .
C2 C1 N1 132.1(5) . .
C2 C1 C6 120.5(4) . .
N1 C1 C6 107.3(4) . .
C1 C2 C3 118.2(5) . .
C4 C3 C2 120.4(5) . .
C5 C4 C3 122.2(5) . .
C4 C5 C6 117.9(5) . .
C5 C6 N4 130.8(4) . .
C5 C6 C1 120.7(4) . .
N4 C6 C1 108.3(4) . .
N1 C7 N4 118.5(4) . .
N1 C7 C8 120.4(4) . .
N4 C7 C8 119.7(4) . .
N3 C8 N2 118.9(4) . .
N3 C8 C7 120.6(4) . .
N2 C8 C7 119.7(4) . .
N2 C9 C10 130.3(4) . .
N2 C9 C14 108.3(4) . .
C10 C9 C14 121.4(4) . .
C11 C10 C9 117.7(5) . .
C10 C11 C12 120.6(5) . .
C13 C12 C11 122.3(5) . .
C12 C13 C14 117.4(5) . .
C13 C14 C9 120.6(4) . .
C13 C14 N3 130.9(4) . .
C9 C14 N3 108.5(4) . .
C16 C15 C19 125.7(5) . .
C15 C16 C24 125.9(5) . .
N5 C17 C18 122.8(4) . .
C17 C18 C19 120.5(5) . .
C20 C19 C18 116.3(4) . .
C20 C19 C15 121.9(5) . .
C18 C19 C15 121.8(5) . .
C19 C20 C21 120.5(5) . .
N5 C21 C20 122.5(5) . .
N6 C22 C23 122.7(5) . .
C22 C23 C24 120.3(5) . .
C25 C24 C23 116.7(5) . .
C25 C24 C16 119.4(5) . .
C23 C24 C16 123.9(5) . .
C26 C25 C24 120.0(5) . .
N6 C26 C25 123.5(5) . .
C31 C27 C28 108.9(4) . .
C31 C27 C32 126.2(5) . .
C28 C27 C32 124.5(5) . .
C31 C27 Rh1 71.9(3) . .
C28 C27 Rh1 72.0(3) . .
C32 C27 Rh1 128.3(3) . .
C29 C28 C27 106.7(4) . .
C29 C28 C33 128.0(5) . .
C27 C28 C33 125.2(5) . .
C29 C28 Rh1 70.0(3) . .
C27 C28 Rh1 68.9(3) . .
C33 C28 Rh1 128.3(4) . .
C28 C29 C30 108.6(4) . .
C28 C29 C34 125.9(5) . .
C30 C29 C34 125.3(5) . .
C28 C29 Rh1 71.6(3) . .
C30 C29 Rh1 69.7(3) . .
C34 C29 Rh1 127.1(4) . .
C31 C30 C29 107.9(4) . .
C31 C30 C35 126.7(5) . .
C29 C30 C35 125.1(5) . .
C31 C30 Rh1 72.0(3) . .
C29 C30 Rh1 71.2(3) . .
C35 C30 Rh1 126.8(4) . .
C27 C31 C30 107.7(4) . .
C27 C31 C36 126.1(5) . .
C30 C31 C36 126.2(5) . .
C27 C31 Rh1 69.5(2) . .
C30 C31 Rh1 69.4(2) . .
C36 C31 Rh1 126.0(3) . .
C38 C37 C41 110.4(5) . .
C38 C37 C42 124.4(7) . .
C41 C37 C42 125.1(7) . .
C38 C37 Rh2 72.5(3) . .
C41 C37 Rh2 70.6(3) . .
C42 C37 Rh2 125.4(5) . .
C37 C38 C39 108.5(5) . .
C37 C38 C43 126.9(6) . .
C39 C38 C43 124.5(6) . .
C37 C38 Rh2 70.7(3) . .
C39 C38 Rh2 69.9(3) . .
C43 C38 Rh2 126.1(4) . .
C40 C39 C38 109.0(5) . .
C40 C39 C44 123.5(5) . .
C38 C39 C44 127.2(6) . .
C40 C39 Rh2 71.7(3) . .
C38 C39 Rh2 71.5(3) . .
C44 C39 Rh2 128.5(4) . .
C39 C40 C41 106.9(5) . .
C39 C40 C45 126.9(6) . .
C41 C40 C45 126.2(6) . .
C39 C40 Rh2 70.0(3) . .
C41 C40 Rh2 69.6(3) . .
C45 C40 Rh2 125.4(4) . .
C37 C41 C40 105.1(5) . .
C37 C41 C46 127.1(7) . .
C40 C41 C46 127.5(7) . .
C37 C41 Rh2 70.0(3) . .
C40 C41 Rh2 70.6(3) . .
C46 C41 Rh2 128.1(4) . .
F3 C47 F1 109.2(6) . .
F3 C47 F2 108.2(8) . .
F1 C47 F2 106.8(8) . .
F3 C47 S1 111.7(7) . .
F1 C47 S1 110.1(6) . .
F2 C47 S1 110.7(5) . .
F5 C48 F4 105.3(9) . .
F5 C48 F6 101.8(10) . .
F4 C48 F6 102.0(10) . .
F5 C48 S2 114.1(9) . .
F4 C48 S2 118.4(8) . .
F6 C48 S2 113.3(7) . .
C50 C49 C54 133.8(19) . .
C50 C49 C57 115.3(18) . .
C54 C49 C57 110.9(17) . .
C49 C50 C51 114.4(17) . .
C50 C51 C52 127.0(16) . .
C51 C52 C53 112.8(15) . .
C51 C52 C55 128.6(13) . .
C53 C52 C55 118.6(13) . .
C53 C53 C54 122.8(19) 3_665 .
C53 C53 C52 117(2) 3_665 .
C54 C53 C52 120.1(12) . .
C49 C54 C53 112.0(13) . .
C49 C54 C56 126.3(16) . 3_665
C53 C54 C56 121.7(13) . 3_665
C56 C55 C52 125.8(17) . .
C55 C56 C54 114.0(19) . 3_665
O7 C57 C49 121(3) . .

loop_
_geom_bond_atom_site_label_1
_geom_bond_atom_site_label_2
_geom_bond_distance
_geom_bond_site_symmetry_2
Rh1 N5 2.108(4) .
Rh1 C30 2.128(4) .
Rh1 C27 2.130(4) .
Rh1 C29 2.149(5) .
Rh1 C31 2.162(4) .
Rh1 N2 2.166(4) .
Rh1 C28 2.171(5) .
Rh1 N1 2.173(4) .
Rh2 N6 2.102(4) 3_665
Rh2 C37 2.129(5) .
Rh2 C39 2.130(5) .
Rh2 C41 2.138(5) .
Rh2 N4 2.140(4) .
Rh2 C38 2.151(5) .
Rh2 C40 2.152(5) .
Rh2 N3 2.198(4) .
N1 C7 1.324(6) .
N1 C1 1.386(6) .
N2 C8 1.334(5) .
N2 C9 1.389(6) .
N3 C8 1.317(6) .
N3 C14 1.407(6) .
N4 C7 1.338(6) .
N4 C6 1.409(6) .
N5 C21 1.346(6) .
N5 C17 1.348(6) .
N6 C26 1.342(6) .
N6 C22 1.344(6) .
N6 Rh2 2.102(4) 3_665
S1 O3 1.422(4) .
S1 O2 1.422(4) .
S1 O1 1.428(4) .
S1 C47 1.830(9) .
S2 O5 1.376(7) .
S2 O4 1.381(6) .
S2 O6 1.395(7) .
S2 C48 1.774(13) .
F1 C47 1.329(8) .
F2 C47 1.345(10) .
F3 C47 1.296(9) .
F4 C48 1.332(11) .
F5 C48 1.316(11) .
F6 C48 1.335(12) .
C1 C2 1.360(7) .
C1 C6 1.431(7) .
C2 C3 1.403(7) .
C3 C4 1.399(8) .
C4 C5 1.352(8) .
C5 C6 1.389(6) .
C7 C8 1.432(6) .
C9 C10 1.389(6) .
C9 C14 1.401(7) .
C10 C11 1.375(7) .
C11 C12 1.404(7) .
C12 C13 1.365(7) .
C13 C14 1.395(7) .
C15 C16 1.308(8) .
C15 C19 1.466(6) .
C16 C24 1.462(7) .
C17 C18 1.362(6) .
C18 C19 1.404(7) .
C19 C20 1.380(7) .
C20 C21 1.385(7) .
C22 C23 1.374(7) .
C23 C24 1.390(7) .
C24 C25 1.378(8) .
C25 C26 1.373(7) .
C27 C31 1.420(7) .
C27 C28 1.437(7) .
C27 C32 1.492(7) .
C28 C29 1.422(7) .
C28 C33 1.471(7) .
C29 C30 1.432(7) .
C29 C34 1.480(7) .
C30 C31 1.420(7) .
C30 C35 1.496(7) .
C31 C36 1.477(7) .
C37 C38 1.353(9) .
C37 C41 1.440(9) .
C37 C42 1.553(9) .
C38 C39 1.415(8) .
C38 C43 1.503(9) .
C39 C40 1.408(7) .
C39 C44 1.483(8) .
C40 C41 1.462(8) .
C40 C45 1.478(8) .
C41 C46 1.470(9) .
C49 C50 1.273(16) .
C49 C54 1.328(16) .
C49 C57 1.76(3) .
C50 C51 1.344(18) .
C51 C52 1.397(17) .
C52 C53 1.480(16) .
C52 C55 1.522(19) .
C53 C53 1.37(2) 3_665
C53 C54 1.471(18) .
C54 C56 1.519(19) 3_665
C55 C56 1.331(19) .
C56 C54 1.519(19) 3_665
C57 O7 1.265(18) .
C58 O8 1.394(13) .

loop_
_geom_hbond_atom_site_label_D
_geom_hbond_atom_site_label_H
_geom_hbond_atom_site_label_A
_geom_hbond_distance_DH
_geom_hbond_distance_HA
_geom_hbond_distance_DA
_geom_hbond_angle_DHA
O8 H8 O1 0.86(2) 2.05(6) 2.801(7) 145(10)

loop_
_platon_squeeze_void_nr
_platon_squeeze_void_average_x
_platon_squeeze_void_average_y
_platon_squeeze_void_average_z
_platon_squeeze_void_volume
_platon_squeeze_void_count_electrons
1 0.500 1.000 0.000 461.1 84.4
2 0.043 0.059 0.060 10.1 -2.2
3 0.104 0.984 0.238 9.2 -0.2
4 0.896 0.484 0.262 9.2 -0.9
5 0.500 0.500 0.500 461.1 83.9
6 0.957 0.559 0.440 10.1 -1.9
7 0.043 0.441 0.560 10.1 -2.2
8 0.104 0.516 0.738 9.1 -0.5
9 0.896 0.016 0.762 9.2 -0.3
10 0.957 0.941 0.940 10.1 -2.0
